data_4038009
loop_
_publ_author_name
'Duong, Adam'
'Levesque, Alexandre'
'Homand, Clara'
'Maris, Thierry'
'Wuest, James D.'

_publ_section_title
;
 Controlling Molecular Organization by Using Phenyl Embraces of Multiple
 Trityl Groups.
;
_journal_name_full 'The Journal of organic chemistry'
_journal_paper_doi 10.1021/acs.joc.9b02974
_journal_year 2020
_chemical_formula_moiety 'C188 H132 N4 Pd, 2(B F4)'
_chemical_formula_sum 'C188 H132 B2 F8 N4 Pd'
_chemical_formula_weight 2726.99
_space_group_crystal_system triclinic
_space_group_IT_number 2
_space_group_name_Hall '-P 1'
_space_group_name_H-M_alt 'P -1'
_atom_sites_solution_hydrogens geom
_audit_creation_date 2015-11-25
_audit_creation_method
;
Olex2 1.2
(compiled 2015.09.30 svn.r3233 for OlexSys, GUI svn.r5103)
;
_cell_angle_alpha 108.741(2)
_cell_angle_beta 106.946(2)
_cell_angle_gamma 99.339(2)
_cell_formula_units_Z 1
_cell_length_a 13.0587(6)
_cell_length_b 15.6881(8)
_cell_length_c 21.3941(9)
_cell_measurement_reflns_used 9931
_cell_measurement_temperature 150
_cell_measurement_theta_max 62.563
_cell_measurement_theta_min 3.072
_cell_volume 3808.6(3)
_computing_cell_refinement 'SAINT v7.60A (Bruker, 2009)'
_computing_data_collection 'APEX2 (Bruker AXS, 2009)'
_computing_data_reduction 'SAINT v7.60A (Bruker, 2009)'
_computing_molecular_graphics 'Olex2 (Dolomanov et al., 2009)'
_computing_publication_material 'Olex2 (Dolomanov et al., 2009)'
_computing_structure_refinement 'XL (Sheldrick, 2008)'
_computing_structure_solution 'SIR2004 (Burla et al., 2004)'
_diffrn_ambient_temperature 150
_diffrn_detector_area_resol_mean 8.3
_diffrn_measured_fraction_theta_full 0.948
_diffrn_measured_fraction_theta_max 0.847
_diffrn_measurement_device_type 'Bruker Microstar'
_diffrn_measurement_method \w
_diffrn_radiation_monochromator 'Helios optics'
_diffrn_radiation_source 'Rotating Anode'
_diffrn_radiation_type CuK\a
_diffrn_radiation_wavelength 1.54178
_diffrn_reflns_av_R_equivalents 0.068
_diffrn_reflns_av_unetI/netI 0.0648
_diffrn_reflns_Laue_measured_fraction_full 0.948
_diffrn_reflns_Laue_measured_fraction_max 0.847
_diffrn_reflns_limit_h_max 15
_diffrn_reflns_limit_h_min -15
_diffrn_reflns_limit_k_max 17
_diffrn_reflns_limit_k_min -18
_diffrn_reflns_limit_l_max 24
_diffrn_reflns_limit_l_min -23
_diffrn_reflns_number 53044
_diffrn_reflns_point_group_measured_fraction_full 0.948
_diffrn_reflns_point_group_measured_fraction_max 0.847
_diffrn_reflns_theta_full 68.000
_diffrn_reflns_theta_max 76.300
_diffrn_reflns_theta_min 2.345
_diffrn_source 'Bruker Microstar Rotating Anode Generator'
_exptl_absorpt_coefficient_mu 1.495
_exptl_absorpt_correction_T_max 0.7530
_exptl_absorpt_correction_T_min 0.6278
_exptl_absorpt_correction_type multi-scan
_exptl_absorpt_process_details
;
SADABS-2008/1 (Bruker,2008) was used for absorption correction.
wR2(int) was 0.0807 before and 0.0666 after correction.
The Ratio of minimum to maximum transmission is 0.8337.
The \l/2 correction factor is Not present.
;
_exptl_crystal_colour Colorless
_exptl_crystal_density_diffrn 1.189
_exptl_crystal_density_method 'not measured'
_exptl_crystal_description block
_exptl_crystal_F_000 1416
_exptl_crystal_size_max 0.2
_exptl_crystal_size_mid 0.15
_exptl_crystal_size_min 0.15
_platon_squeeze_details
;
Attempts to  model disordered solvent molecules
were unsuccessful. PLATON/SQUEEZE  was used to correct
the data for the presence of the disordered solvent.
A potential solvent volume of 440.9 \%A^3^, 
11.6 % of the total unit-cell volume, was found.
90 electrons per unit cell worth of scattering were located
in the void. The reported structure is based on the 
PLATON/SQUEEZE corrected data. The actual solvent content is
unknown, so several quantities calculated like empirical formula, density, 
absorption coefficient, F(000) etc. may be incorrect.

Ref:  Sluis, P. van der & Spek, A.L. (1990). Acta Cryst. A46, 194-201.
;
_refine_diff_density_max 0.369
_refine_diff_density_min -0.380
_refine_diff_density_rms 0.082
_refine_ls_extinction_method none
_refine_ls_goodness_of_fit_ref 0.988
_refine_ls_hydrogen_treatment constr
_refine_ls_matrix_type full
_refine_ls_number_parameters 772
_refine_ls_number_reflns 13526
_refine_ls_number_restraints 257
_refine_ls_restrained_S_all 0.980
_refine_ls_R_factor_all 0.0668
_refine_ls_R_factor_gt 0.0659
_refine_ls_shift/su_max 0.001
_refine_ls_shift/su_mean 0.000
_refine_ls_structure_factor_coef Fsqd
_refine_ls_weighting_details 'w=1/[\s^2^(Fo^2^)+(0.1042P)^2^] where P=(Fo^2^+2Fc^2^)/3'
_refine_ls_weighting_scheme calc
_refine_ls_wR_factor_gt 0.1584
_refine_ls_wR_factor_ref 0.1588
_reflns_Friedel_coverage 0.000
_reflns_number_gt 10914
_reflns_number_total 13526
_reflns_threshold_expression 'I > 2\s(I)'
_cod_data_source_file jo9b02974_si_008.cif
_cod_data_source_block adam10
_cod_database_code 4038009
_shelx_space_group_comment
;
The symmetry employed for this shelxl refinement is uniquely defined
by the following loop, which should always be used as a source of
symmetry information in preference to the above space-group names.
They are only intended as comments.
;
_olex2_refinement_description
;
1. Fixed Uiso
 At 1.2 times of:
  All C(H) groups
2. Restrained distances
 C28-C29
 1.53 with sigma of 0.001
3. Rigid bond restraints
 C1, C2, C3, C4, C5, C6, C7, C8, C9, C10, C11, C12, C13, C14, C15, C16, C17,
 C18, C19, C20, C21, C22, C23, C24, C25, C26, C27, C28, C29, C30, C31, C32, C33,
  C34, C35, C36, C37, C38, C39, C40, C41, C42, C43, C44, C45, C46, C47, C48,
 C49, C50, C51, C52, C53, C54, C55, C56, C57, C58, C59, C60, C61, C62, C63, C64,
  C65, C66, C67, C68, C69, C70, C71, C72, C73, C74, C75, C76, C77, C78, C79,
 C80, C81, C82, C83, C84, C85, C86, C87, C88, C89, C90, C91, C92, C93, C94, N1,
 N2
 with sigma for 1-2 distances of 0.001 and sigma for 1-3 distances of 0.001
4.a Aromatic/amide H refined with riding coordinates:
 C1(H1), C3(H3), C5(H5), C10(H10), C11(H11), C12(H12), C13(H13), C14(H14),
 C16(H16), C17(H17), C18(H18), C19(H19), C20(H20), C22(H22), C23(H23), C24(H24),
  C25(H25), C26(H26), C31(H31), C32(H32), C33(H33), C34(H34), C35(H35),
 C37(H37), C38(H38), C39(H39), C40(H40), C41(H41), C43(H43), C44(H44), C45(H45),
  C46(H46), C47(H47), C48(H48), C50(H50), C52(H52), C57(H57), C58(H58),
 C59(H59), C60(H60), C61(H61), C63(H63), C64(H64), C65(H65), C66(H66), C67(H67),
  C69(H69), C70(H70), C71(H71), C72(H72), C73(H73), C78(H78), C79(H79),
 C80(H80), C81(H81), C82(H82), C84(H84), C85(H85), C86(H86), C87(H87), C88(H88),
  C90(H90), C91(H91), C92(H92), C93(H93), C94(H94)
4.b Fitted hexagon refined as free rotating group:
 C9(C10,C11,C12,C13,C14), C15(C16,C17,C18,C19,C20), C21(C22,C23,C24,C25,C26),
 C30(C31,C32,C33,C34,C35), C36(C37,C38,C39,C40,C41), C42(C43,C44,C45,C46,C47),
 C56(C57,C58,C59,C60,C61), C62(C63,C64,C65,C66,C67), C68(C69,C70,C71,C72,C73),
 C77(C78,C79,C80,C81,C82), C83(C84,C85,C86,C87,C88), C89(C90,C91,C92,C93,C94)
;
_shelx_shelxl_version_number 2014/7
_olex2_submission_special_instructions 'No special instructions were received'

loop_
_space_group_symop_operation_xyz
'x, y, z'
'-x, -y, -z'

loop_
_atom_site_label
_atom_site_type_symbol
_atom_site_fract_x
_atom_site_fract_y
_atom_site_fract_z
_atom_site_U_iso_or_equiv
_atom_site_adp_type
_atom_site_occupancy
_atom_site_site_symmetry_order
_atom_site_calc_flag
_atom_site_refinement_flags_posn
_atom_site_refinement_flags_adp
_atom_site_refinement_flags_occupancy
_atom_site_disorder_assembly
_atom_site_disorder_group
B1 B 0.4820(4) 0.1652(4) 0.19789(19) 0.0716(13) Uani 1 1 d . . . . .
F1 F 0.5734(2) 0.14205(18) 0.22741(11) 0.0860(7) Uani 1 1 d . . . . .
F2 F 0.4232(3) 0.0908(2) 0.13692(17) 0.1308(12) Uani 1 1 d . . . . .
F3 F 0.4210(3) 0.1918(2) 0.24433(15) 0.1122(10) Uani 1 1 d . . . . .
F4 F 0.5133(3) 0.2372(2) 0.17613(16) 0.1042(8) Uani 1 1 d . . . . .
Pd1 Pd 0.5000 0.0000 1.0000 0.03788(11) Uani 1 2 d S T P . .
N1 N 0.44406(19) 0.08567(16) 0.95306(12) 0.0440(5) Uani 1 1 d . U . . .
C1 C 0.4316(2) 0.0706(2) 0.88542(15) 0.0438(5) Uani 1 1 d . U . . .
H1 H 0.4479 0.0167 0.8589 0.053 Uiso 1 1 calc R . . . .
C2 C 0.3963(3) 0.1288(2) 0.85208(17) 0.0520(6) Uani 1 1 d . U . . .
C3 C 0.3746(3) 0.2061(2) 0.89544(18) 0.0561(7) Uani 1 1 d . U . . .
H3 H 0.3492 0.2478 0.8749 0.067 Uiso 1 1 calc R . . . .
C4 C 0.3872(3) 0.2278(2) 0.96746(17) 0.0515(6) Uani 1 1 d . U . . .
C5 C 0.4216(2) 0.16322(19) 0.99452(15) 0.0447(5) Uani 1 1 d . U . . .
H5 H 0.4299 0.1723 1.0420 0.054 Uiso 1 1 calc R . . . .
C6 C 0.3718(3) 0.3069(2) 1.01001(18) 0.0586(7) Uani 1 1 d . U . . .
C7 C 0.3611(3) 0.3825(3) 1.04654(19) 0.0597(7) Uani 1 1 d . U . . .
C8 C 0.3432(3) 0.4732(3) 1.0916(2) 0.0632(5) Uani 1 1 d . U . . .
C9 C 0.3436(2) 0.54127(16) 1.05351(14) 0.0644(7) Uani 1 1 d . U . . .
C10 C 0.3692(2) 0.52757(16) 0.99297(13) 0.0679(8) Uani 1 1 d G U . . .
H10 H 0.3915 0.4737 0.9730 0.081 Uiso 1 1 calc R . . . .
C11 C 0.3621(3) 0.5927(2) 0.96172(14) 0.0827(10) Uani 1 1 d G U . . .
H11 H 0.3796 0.5833 0.9203 0.099 Uiso 1 1 calc R . . . .
C12 C 0.3295(3) 0.6715(2) 0.99101(19) 0.1063(15) Uani 1 1 d G U . . .
H12 H 0.3246 0.7160 0.9697 0.128 Uiso 1 1 calc R . . . .
C13 C 0.3039(3) 0.68517(17) 1.05155(19) 0.1046(15) Uani 1 1 d G U . . .
H13 H 0.2816 0.7390 1.0716 0.125 Uiso 1 1 calc R . . . .
C14 C 0.3110(3) 0.62007(19) 1.08280(15) 0.0889(12) Uani 1 1 d G U . . .
H14 H 0.2935 0.6294 1.1242 0.107 Uiso 1 1 calc R . . . .
C15 C 0.25313(17) 0.45703(17) 1.12207(12) 0.0624(7) Uani 1 1 d . U . . .
C16 C 0.1511(2) 0.40610(18) 1.06717(10) 0.0708(8) Uani 1 1 d G U . . .
H16 H 0.1468 0.3845 1.0193 0.085 Uiso 1 1 calc R . . . .
C17 C 0.05546(17) 0.38670(19) 1.08227(12) 0.0805(10) Uani 1 1 d G U . . .
H17 H -0.0143 0.3519 1.0448 0.097 Uiso 1 1 calc R . . . .
C18 C 0.06183(19) 0.41824(19) 1.15227(14) 0.0870(12) Uani 1 1 d G U . . .
H18 H -0.0035 0.4050 1.1626 0.104 Uiso 1 1 calc R . . . .
C19 C 0.1639(2) 0.46918(18) 1.20716(10) 0.0763(9) Uani 1 1 d G U . . .
H19 H 0.1682 0.4907 1.2550 0.092 Uiso 1 1 calc R . . . .
C20 C 0.25950(17) 0.48857(17) 1.19206(11) 0.0757(9) Uani 1 1 d G U . . .
H20 H 0.3292 0.5234 1.2296 0.091 Uiso 1 1 calc R . . . .
C21 C 0.45649(16) 0.50858(17) 1.15417(11) 0.0690(7) Uani 1 1 d . U . . .
C22 C 0.52378(19) 0.59926(16) 1.17698(12) 0.0641(7) Uani 1 1 d G U . . .
H22 H 0.5003 0.6392 1.1539 0.077 Uiso 1 1 calc R . . . .
C23 C 0.62536(18) 0.63147(14) 1.23350(12) 0.0684(8) Uani 1 1 d G U . . .
H23 H 0.6714 0.6934 1.2491 0.082 Uiso 1 1 calc R . . . .
C24 C 0.65966(17) 0.57300(17) 1.26721(11) 0.0683(8) Uani 1 1 d G U . . .
H24 H 0.7291 0.5950 1.3058 0.082 Uiso 1 1 calc R . . . .
C25 C 0.5924(2) 0.48233(16) 1.24440(13) 0.0790(9) Uani 1 1 d G U . . .
H25 H 0.6158 0.4424 1.2674 0.095 Uiso 1 1 calc R . . . .
C26 C 0.4908(2) 0.45012(14) 1.18788(14) 0.0798(10) Uani 1 1 d G U . . .
H26 H 0.4448 0.3881 1.1723 0.096 Uiso 1 1 calc R . . . .
C27 C 0.3796(3) 0.1095(3) 0.78082(19) 0.0646(8) Uani 1 1 d . U . . .
C28 C 0.3578(3) 0.0992(3) 0.71718(15) 0.0687(8) Uani 1 1 d D U . . .
C29 C 0.3378(3) 0.0876(3) 0.64039(14) 0.0662(5) Uani 1 1 d D U . . .
C30 C 0.41487(16) 0.16826(14) 0.63437(12) 0.0590(6) Uani 1 1 d . U . . .
C31 C 0.52525(18) 0.19005(16) 0.67889(12) 0.0697(8) Uani 1 1 d G U . . .
H31 H 0.5458 0.1549 0.7069 0.084 Uiso 1 1 calc R . . . .
C32 C 0.60553(14) 0.26327(17) 0.68239(12) 0.0646(7) Uani 1 1 d G U . . .
H32 H 0.6810 0.2782 0.7128 0.078 Uiso 1 1 calc R . . . .
C33 C 0.57543(16) 0.31469(14) 0.64138(12) 0.0621(7) Uani 1 1 d G U . . .
H33 H 0.6303 0.3647 0.6438 0.074 Uiso 1 1 calc R . . . .
C34 C 0.46506(18) 0.29291(15) 0.59686(12) 0.0656(8) Uani 1 1 d G U . . .
H34 H 0.4445 0.3281 0.5688 0.079 Uiso 1 1 calc R . . . .
C35 C 0.38478(14) 0.21969(16) 0.59336(11) 0.0630(7) Uani 1 1 d G U . . .
H35 H 0.3093 0.2048 0.5629 0.076 Uiso 1 1 calc R . . . .
C36 C 0.3508(2) -0.00820(14) 0.59863(12) 0.0672(7) Uani 1 1 d . U . . .
C37 C 0.3272(2) -0.08239(18) 0.61913(12) 0.0744(9) Uani 1 1 d G U . . .
H37 H 0.3035 -0.0738 0.6582 0.089 Uiso 1 1 calc R . . . .
C38 C 0.3383(2) -0.16915(15) 0.58254(14) 0.0761(9) Uani 1 1 d G U . . .
H38 H 0.3222 -0.2199 0.5965 0.091 Uiso 1 1 calc R . . . .
C39 C 0.3730(2) -0.18172(14) 0.52544(13) 0.0727(9) Uani 1 1 d G U . . .
H39 H 0.3805 -0.2410 0.5004 0.087 Uiso 1 1 calc R . . . .
C40 C 0.3965(2) -0.10753(17) 0.50493(12) 0.0705(8) Uani 1 1 d G U . . .
H40 H 0.4202 -0.1161 0.4659 0.085 Uiso 1 1 calc R . . . .
C41 C 0.3854(2) -0.02077(15) 0.54153(13) 0.0703(8) Uani 1 1 d G U . . .
H41 H 0.4015 0.0299 0.5275 0.084 Uiso 1 1 calc R . . . .
C42 C 0.22108(16) 0.10301(18) 0.61644(11) 0.0660(7) Uani 1 1 d . U . . .
C43 C 0.17539(18) 0.08162(17) 0.54400(10) 0.0635(7) Uani 1 1 d G U . . .
H43 H 0.2133 0.0557 0.5141 0.076 Uiso 1 1 calc R . . . .
C44 C 0.07419(19) 0.09818(18) 0.51528(9) 0.0673(8) Uani 1 1 d G U . . .
H44 H 0.0430 0.0836 0.4658 0.081 Uiso 1 1 calc R . . . .
C45 C 0.01868(17) 0.13613(19) 0.55900(12) 0.0730(9) Uani 1 1 d G U . . .
H45 H -0.0505 0.1474 0.5394 0.088 Uiso 1 1 calc R . . . .
C46 C 0.06437(19) 0.15751(19) 0.63144(11) 0.0766(10) Uani 1 1 d G U . . .
H46 H 0.0264 0.1834 0.6613 0.092 Uiso 1 1 calc R . . . .
C47 C 0.16556(19) 0.14095(18) 0.66016(9) 0.0655(7) Uani 1 1 d G U . . .
H47 H 0.1968 0.1556 0.7097 0.079 Uiso 1 1 calc R . . . .
N2 N 0.6515(2) 0.08681(18) 1.03338(12) 0.0477(5) Uani 1 1 d . U . . .
C48 C 0.6907(2) 0.1484(2) 1.10030(15) 0.0481(6) Uani 1 1 d . U . . .
H48 H 0.6484 0.1503 1.1299 0.058 Uiso 1 1 calc R . . . .
C49 C 0.7950(3) 0.2090(2) 1.12464(16) 0.0533(7) Uani 1 1 d . U . . .
C50 C 0.8541(3) 0.2006(2) 1.07439(17) 0.0583(8) Uani 1 1 d . U . . .
H50 H 0.9278 0.2412 1.0936 0.070 Uiso 1 1 calc R . . . .
C51 C 0.8156(3) 0.1390(2) 1.00013(17) 0.0572(7) Uani 1 1 d . U . . .
C52 C 0.7073(2) 0.0814(2) 0.98604(15) 0.0453(6) Uani 1 1 d . U . . .
H52 H 0.6696 0.0344 0.9395 0.054 Uiso 1 1 calc R . . . .
C53 C 0.8640(3) 0.1322(3) 0.94960(18) 0.0685(10) Uani 1 1 d . U . . .
C54 C 0.8958(3) 0.1295(3) 0.90037(19) 0.0616(7) Uani 1 1 d . U . . .
C55 C 0.9336(3) 0.1302(3) 0.83983(19) 0.0668(5) Uani 1 1 d . U . . .
C56 C 0.99418(18) 0.23122(14) 0.85197(14) 0.0649(7) Uani 1 1 d . U . . .
C57 C 0.94351(18) 0.29951(19) 0.87649(16) 0.0801(10) Uani 1 1 d G U . . .
H57 H 0.8751 0.2823 0.8827 0.096 Uiso 1 1 calc R . . . .
C58 C 0.9929(2) 0.39294(17) 0.89188(17) 0.0890(12) Uani 1 1 d G U . . .
H58 H 0.9583 0.4396 0.9086 0.107 Uiso 1 1 calc R . . . .
C59 C 1.0930(2) 0.41808(14) 0.88276(17) 0.0849(11) Uani 1 1 d G U . . .
H59 H 1.1267 0.4819 0.8933 0.102 Uiso 1 1 calc R . . . .
C60 C 1.14364(17) 0.34979(18) 0.85824(15) 0.0766(9) Uani 1 1 d G U . . .
H60 H 1.2120 0.3670 0.8520 0.092 Uiso 1 1 calc R . . . .
C61 C 1.09425(18) 0.25636(16) 0.84285(13) 0.0642(7) Uani 1 1 d G U . . .
H61 H 1.1289 0.2097 0.8261 0.077 Uiso 1 1 calc R . . . .
C62 C 1.01000(18) 0.06257(18) 0.82011(11) 0.0646(7) Uani 1 1 d . U . . .
C63 C 1.00900(19) 0.0133(2) 0.75298(9) 0.0746(9) Uani 1 1 d G U . . .
H63 H 0.9571 0.0156 0.7123 0.090 Uiso 1 1 calc R . . . .
C64 C 1.0839(2) -0.03925(19) 0.74541(10) 0.0767(10) Uani 1 1 d G U . . .
H64 H 1.0832 -0.0729 0.6995 0.092 Uiso 1 1 calc R . . . .
C65 C 1.15985(19) -0.04257(18) 0.80497(13) 0.0760(9) Uani 1 1 d G U . . .
H65 H 1.2111 -0.0785 0.7998 0.091 Uiso 1 1 calc R . . . .
C66 C 1.16085(18) 0.00668(19) 0.87209(11) 0.0709(9) Uani 1 1 d G U . . .
H66 H 1.2127 0.0044 0.9128 0.085 Uiso 1 1 calc R . . . .
C67 C 1.08593(19) 0.05924(18) 0.87966(9) 0.0654(8) Uani 1 1 d G U . . .
H67 H 1.0866 0.0929 0.9255 0.079 Uiso 1 1 calc R . . . .
C68 C 0.83764(18) 0.0989(2) 0.77330(11) 0.0745(8) Uani 1 1 d . U . . .
C69 C 0.8320(2) 0.1325(2) 0.72002(15) 0.0945(13) Uani 1 1 d G U . . .
H69 H 0.8881 0.1860 0.7282 0.113 Uiso 1 1 calc R . . . .
C70 C 0.7443(3) 0.0879(3) 0.65473(14) 0.131(2) Uani 1 1 d G U . . .
H70 H 0.7404 0.1108 0.6183 0.157 Uiso 1 1 calc R . . . .
C71 C 0.6622(2) 0.0096(3) 0.64271(13) 0.129(2) Uani 1 1 d G U . . .
H71 H 0.6023 -0.0209 0.5981 0.154 Uiso 1 1 calc R . . . .
C72 C 0.6679(2) -0.0240(2) 0.69599(16) 0.1099(17) Uani 1 1 d G U . . .
H72 H 0.6118 -0.0775 0.6878 0.132 Uiso 1 1 calc R . . . .
C73 C 0.7556(2) 0.0207(2) 0.76128(14) 0.0862(11) Uani 1 1 d G U . . .
H73 H 0.7594 -0.0023 0.7977 0.103 Uiso 1 1 calc R . . . .
C74 C 0.8352(3) 0.2714(2) 1.19367(17) 0.0587(8) Uani 1 1 d . U . . .
C75 C 0.8657(3) 0.3259(3) 1.25525(18) 0.0732(9) Uani 1 1 d . U . . .
C76 C 0.9052(3) 0.3894(3) 1.33427(19) 0.0725(6) Uani 1 1 d . U . . .
C77 C 0.9806(2) 0.47826(15) 1.33634(13) 0.0755(8) Uani 1 1 d . U . . .
C78 C 0.9431(2) 0.52302(19) 1.29129(12) 0.0816(10) Uani 1 1 d G U . . .
H78 H 0.8739 0.4937 1.2524 0.098 Uiso 1 1 calc R . . . .
C79 C 1.0071(3) 0.61070(19) 1.30319(15) 0.0934(11) Uani 1 1 d G U . . .
H79 H 0.9815 0.6413 1.2724 0.112 Uiso 1 1 calc R . . . .
C80 C 1.1084(2) 0.65362(16) 1.36012(16) 0.0947(12) Uani 1 1 d G U . . .
H80 H 1.1521 0.7135 1.3682 0.114 Uiso 1 1 calc R . . . .
C81 C 1.14579(19) 0.60886(19) 1.40517(14) 0.0959(12) Uani 1 1 d G U . . .
H81 H 1.2150 0.6382 1.4441 0.115 Uiso 1 1 calc R . . . .
C82 C 1.0819(2) 0.52118(19) 1.39328(12) 0.0806(10) Uani 1 1 d G U . . .
H82 H 1.1074 0.4906 1.4241 0.097 Uiso 1 1 calc R . . . .
C83 C 0.9777(2) 0.33435(19) 1.36525(14) 0.0800(8) Uani 1 1 d . U . . .
C84 C 1.0539(3) 0.3013(2) 1.33733(12) 0.1003(13) Uani 1 1 d G U . . .
H84 H 1.0623 0.3126 1.2978 0.120 Uiso 1 1 calc R . . . .
C85 C 1.1180(2) 0.2518(2) 1.36725(14) 0.0834(9) Uani 1 1 d G U . . .
H85 H 1.1701 0.2292 1.3482 0.100 Uiso 1 1 calc R . . . .
C86 C 1.1058(2) 0.2352(2) 1.42510(15) 0.0889(11) Uani 1 1 d G U . . .
H86 H 1.1495 0.2014 1.4455 0.107 Uiso 1 1 calc R . . . .
C87 C 1.0295(3) 0.2683(2) 1.45302(14) 0.0887(11) Uani 1 1 d G U . . .
H87 H 1.0212 0.2570 1.4926 0.106 Uiso 1 1 calc R . . . .
C88 C 0.9655(2) 0.3178(2) 1.42310(15) 0.0896(10) Uani 1 1 d G U . . .
H88 H 0.9134 0.3404 1.4422 0.107 Uiso 1 1 calc R . . . .
C89 C 0.8172(2) 0.4110(2) 1.36472(13) 0.0751(8) Uani 1 1 d . U . . .
C90 C 0.8349(2) 0.49632(19) 1.41876(14) 0.0924(13) Uani 1 1 d G U . . .
H90 H 0.9022 0.5448 1.4356 0.111 Uiso 1 1 calc R . . . .
C91 C 0.7541(3) 0.5108(2) 1.44816(15) 0.1117(17) Uani 1 1 d G U . . .
H91 H 0.7662 0.5691 1.4851 0.134 Uiso 1 1 calc R . . . .
C92 C 0.6557(3) 0.4398(3) 1.42353(18) 0.141(3) Uani 1 1 d G U . . .
H92 H 0.6005 0.4497 1.4436 0.170 Uiso 1 1 calc R . . . .
C93 C 0.6380(2) 0.3545(3) 1.36950(18) 0.139(3) Uani 1 1 d G U . . .
H93 H 0.5707 0.3060 1.3527 0.167 Uiso 1 1 calc R . . . .
C94 C 0.7188(3) 0.34005(19) 1.34009(16) 0.1077(17) Uani 1 1 d G U . . .
H94 H 0.7067 0.2817 1.3032 0.129 Uiso 1 1 calc R . . . .

loop_
_atom_site_aniso_label
_atom_site_aniso_U_11
_atom_site_aniso_U_22
_atom_site_aniso_U_33
_atom_site_aniso_U_23
_atom_site_aniso_U_13
_atom_site_aniso_U_12
B1 0.071(3) 0.080(3) 0.0354(18) -0.0031(19) 0.0084(18) 0.023(2)
F1 0.0917(16) 0.0900(17) 0.0613(12) 0.0193(12) 0.0143(11) 0.0343(14)
F2 0.095(2) 0.089(2) 0.120(2) -0.0183(17) -0.0150(17) 0.0218(16)
F3 0.113(2) 0.140(3) 0.1022(19) 0.0347(18) 0.0670(18) 0.058(2)
F4 0.121(2) 0.0923(19) 0.1084(19) 0.0535(16) 0.0363(17) 0.0360(17)
Pd1 0.03458(15) 0.03593(17) 0.03370(15) 0.00660(11) 0.00867(11) 0.00737(11)
N1 0.0381(11) 0.0398(11) 0.0424(9) 0.0072(9) 0.0114(10) 0.0052(9)
C1 0.0383(13) 0.0432(14) 0.0459(10) 0.0109(10) 0.0179(12) 0.0101(11)
C2 0.0454(15) 0.0480(15) 0.0545(10) 0.0179(10) 0.0128(13) 0.0070(12)
C3 0.0608(18) 0.0528(16) 0.0593(12) 0.0276(12) 0.0185(15) 0.0221(15)
C4 0.0456(15) 0.0539(14) 0.0621(12) 0.0267(11) 0.0231(14) 0.0182(13)
C5 0.0471(15) 0.0357(13) 0.0401(11) 0.0079(9) 0.0116(12) 0.0052(11)
C6 0.067(2) 0.0460(15) 0.0560(14) 0.0205(12) 0.0112(15) 0.0187(15)
C7 0.067(2) 0.0579(14) 0.0667(16) 0.0293(11) 0.0299(14) 0.0288(15)
C8 0.0713(12) 0.0529(13) 0.0698(14) 0.0232(10) 0.0311(9) 0.0209(12)
C9 0.0632(19) 0.0587(16) 0.0900(18) 0.0357(16) 0.0401(15) 0.0296(16)
C10 0.069(2) 0.066(2) 0.083(2) 0.0379(17) 0.0345(19) 0.0253(18)
C11 0.071(2) 0.092(3) 0.109(3) 0.064(2) 0.035(2) 0.028(2)
C12 0.097(3) 0.103(3) 0.189(5) 0.104(4) 0.082(4) 0.055(3)
C13 0.099(3) 0.081(3) 0.200(5) 0.085(3) 0.097(4) 0.057(3)
C14 0.103(3) 0.066(2) 0.141(3) 0.051(2) 0.080(3) 0.047(2)
C15 0.0744(12) 0.0422(17) 0.0729(14) 0.0178(13) 0.0347(10) 0.0181(13)
C16 0.0758(15) 0.052(2) 0.0798(15) 0.0195(17) 0.0335(11) 0.0105(16)
C17 0.0772(15) 0.072(3) 0.0859(15) 0.023(2) 0.0362(15) 0.0092(19)
C18 0.099(2) 0.057(2) 0.0931(19) 0.008(2) 0.0517(17) 0.004(2)
C19 0.096(2) 0.059(2) 0.0808(16) 0.0205(18) 0.0483(13) 0.0236(19)
C20 0.0924(19) 0.058(2) 0.0757(13) 0.0164(18) 0.0430(14) 0.0165(19)
C21 0.0719(12) 0.0635(15) 0.0739(16) 0.0225(11) 0.0305(11) 0.0270(11)
C22 0.0702(17) 0.0695(16) 0.0533(16) 0.0221(14) 0.0254(11) 0.0207(12)
C23 0.0600(16) 0.0812(19) 0.072(2) 0.0346(16) 0.0255(11) 0.0270(13)
C24 0.071(2) 0.0712(18) 0.0661(19) 0.0267(15) 0.0264(14) 0.0282(13)
C25 0.078(2) 0.0698(18) 0.084(2) 0.0264(18) 0.0227(14) 0.0264(16)
C26 0.077(2) 0.074(2) 0.084(2) 0.0344(18) 0.0223(14) 0.0203(15)
C27 0.070(2) 0.069(2) 0.0616(11) 0.0304(14) 0.0279(17) 0.0221(18)
C28 0.065(2) 0.087(3) 0.0621(10) 0.0323(14) 0.0291(14) 0.026(2)
C29 0.0681(12) 0.0686(13) 0.0560(10) 0.0224(12) 0.0181(12) 0.0168(12)
C30 0.0637(12) 0.0633(14) 0.0539(16) 0.0186(12) 0.0273(12) 0.0257(12)
C31 0.0670(14) 0.074(2) 0.068(2) 0.0336(18) 0.0198(14) 0.0194(14)
C32 0.0678(15) 0.0557(19) 0.0664(19) 0.0212(15) 0.0200(15) 0.0212(12)
C33 0.0586(13) 0.066(2) 0.0613(18) 0.0246(15) 0.0210(13) 0.0190(14)
C34 0.0583(15) 0.064(2) 0.072(2) 0.0259(16) 0.0202(14) 0.0193(14)
C35 0.0596(15) 0.065(2) 0.0601(18) 0.0218(14) 0.0189(14) 0.0174(12)
C36 0.068(2) 0.0654(12) 0.0609(15) 0.0223(12) 0.0191(15) 0.0149(15)
C37 0.078(2) 0.0724(16) 0.081(2) 0.0336(17) 0.035(2) 0.023(2)
C38 0.088(3) 0.0705(16) 0.072(2) 0.0315(17) 0.0280(19) 0.024(2)
C39 0.074(2) 0.0657(18) 0.076(2) 0.0259(17) 0.0270(18) 0.0186(19)
C40 0.077(2) 0.0669(18) 0.068(2) 0.0253(15) 0.0255(17) 0.0226(19)
C41 0.076(2) 0.0676(17) 0.073(2) 0.0285(16) 0.0319(18) 0.0238(19)
C42 0.0667(13) 0.069(2) 0.0644(12) 0.0298(17) 0.0242(12) 0.0159(13)
C43 0.0571(16) 0.056(2) 0.0615(11) 0.0166(16) 0.0127(12) 0.0061(14)
C44 0.075(2) 0.063(2) 0.0661(15) 0.0259(18) 0.0246(13) 0.0278(18)
C45 0.077(2) 0.072(2) 0.0676(14) 0.0222(19) 0.0273(15) 0.0233(19)
C46 0.082(2) 0.079(3) 0.0687(14) 0.025(2) 0.0287(17) 0.030(2)
C47 0.0683(17) 0.058(2) 0.0718(15) 0.0284(17) 0.0287(13) 0.0115(16)
N2 0.0465(12) 0.0493(14) 0.0405(9) 0.0126(8) 0.0109(8) 0.0151(9)
C48 0.0436(12) 0.0487(16) 0.0427(10) 0.0108(10) 0.0121(10) 0.0107(10)
C49 0.0483(13) 0.0491(17) 0.0509(10) 0.0143(10) 0.0119(10) 0.0063(10)
C50 0.0398(14) 0.0598(19) 0.0565(11) 0.0083(12) 0.0129(10) 0.0043(12)
C51 0.0462(14) 0.0602(19) 0.0541(11) 0.0142(12) 0.0142(11) 0.0106(12)
C52 0.0396(12) 0.0455(15) 0.0429(11) 0.0092(11) 0.0104(9) 0.0177(9)
C53 0.0542(18) 0.069(2) 0.0561(14) 0.0066(16) 0.0172(14) -0.0071(17)
C54 0.0433(16) 0.078(2) 0.0616(13) 0.0248(16) 0.0178(11) 0.0187(15)
C55 0.0511(13) 0.0882(14) 0.0588(12) 0.0252(13) 0.0189(9) 0.0233(10)
C56 0.0566(15) 0.0885(13) 0.0583(17) 0.0290(14) 0.0281(13) 0.0292(10)
C57 0.064(2) 0.0954(16) 0.103(3) 0.045(2) 0.045(2) 0.0400(17)
C58 0.078(2) 0.0937(16) 0.119(3) 0.048(3) 0.052(3) 0.043(2)
C59 0.075(2) 0.089(2) 0.100(3) 0.037(2) 0.042(2) 0.0299(18)
C60 0.0514(18) 0.0922(19) 0.085(2) 0.032(2) 0.0249(18) 0.0240(14)
C61 0.0462(15) 0.0875(16) 0.0508(17) 0.0169(17) 0.0169(14) 0.0212(13)
C62 0.0487(16) 0.0817(17) 0.0599(12) 0.0235(15) 0.0196(12) 0.0187(14)
C63 0.065(2) 0.092(3) 0.0651(13) 0.0233(18) 0.0290(16) 0.0239(18)
C64 0.069(2) 0.090(3) 0.0715(14) 0.0237(19) 0.0349(16) 0.0245(19)
C65 0.063(2) 0.075(3) 0.0807(16) 0.0208(18) 0.0255(16) 0.0165(17)
C66 0.0531(18) 0.083(3) 0.0740(13) 0.0295(18) 0.0196(16) 0.0209(16)
C67 0.0493(17) 0.081(2) 0.0676(14) 0.0319(17) 0.0209(13) 0.0182(15)
C68 0.0446(14) 0.113(3) 0.0653(13) 0.0354(16) 0.0194(11) 0.0222(11)
C69 0.057(2) 0.149(4) 0.0704(19) 0.051(2) 0.0119(14) 0.016(2)
C70 0.077(3) 0.183(6) 0.100(3) 0.082(4) -0.020(2) -0.002(3)
C71 0.072(3) 0.175(5) 0.104(3) 0.068(3) -0.012(2) 0.000(2)
C72 0.069(3) 0.142(4) 0.086(2) 0.040(2) 0.0045(17) -0.001(2)
C73 0.0499(18) 0.117(3) 0.0785(19) 0.033(2) 0.0161(13) 0.0128(15)
C74 0.0545(17) 0.0486(18) 0.0543(11) 0.0090(11) 0.0158(12) -0.0029(13)
C75 0.065(2) 0.075(2) 0.0498(10) 0.0085(11) 0.0080(12) -0.0011(16)
C76 0.0612(15) 0.0708(17) 0.0517(10) 0.0049(10) 0.0025(11) 0.0048(9)
C77 0.0699(18) 0.0694(16) 0.0569(18) 0.0036(12) 0.0117(11) 0.0067(12)
C78 0.080(2) 0.070(2) 0.070(2) 0.0112(15) 0.0169(16) 0.0108(15)
C79 0.102(3) 0.068(2) 0.083(2) 0.0100(18) 0.0252(18) 0.0082(18)
C80 0.087(3) 0.073(3) 0.096(3) 0.0111(18) 0.0295(18) 0.0021(18)
C81 0.078(3) 0.077(2) 0.091(3) 0.0077(19) 0.0156(18) -0.0037(16)
C82 0.070(2) 0.080(2) 0.0555(18) 0.0029(16) 0.0133(13) -0.0044(15)
C83 0.078(2) 0.0673(19) 0.0529(15) -0.0009(14) -0.0019(13) 0.0102(16)
C84 0.093(3) 0.116(4) 0.063(2) 0.014(2) 0.0046(18) 0.043(3)
C85 0.082(3) 0.077(3) 0.083(2) 0.029(2) 0.0242(19) 0.0162(18)
C86 0.097(3) 0.081(3) 0.080(2) 0.019(2) 0.038(2) 0.018(2)
C87 0.089(3) 0.084(3) 0.100(3) 0.039(2) 0.039(2) 0.030(2)
C88 0.100(3) 0.065(3) 0.088(2) 0.027(2) 0.020(2) 0.015(2)
C89 0.0671(16) 0.088(2) 0.0441(15) 0.0135(13) 0.0046(13) 0.0105(12)
C90 0.080(2) 0.106(3) 0.055(2) 0.0032(17) 0.0106(17) 0.0207(19)
C91 0.094(3) 0.146(4) 0.059(2) 0.004(2) 0.020(2) 0.028(2)
C92 0.109(4) 0.188(6) 0.076(3) -0.002(3) 0.044(3) 0.006(3)
C93 0.092(3) 0.179(5) 0.080(3) -0.008(3) 0.037(3) -0.016(3)
C94 0.084(2) 0.118(3) 0.079(3) 0.004(2) 0.030(2) -0.008(2)

loop_
_atom_type_symbol
_atom_type_description
_atom_type_scat_dispersion_real
_atom_type_scat_dispersion_imag
_atom_type_scat_source
C C 0.0181 0.0091 'International Tables Vol C Tables 4.2.6.8 and 6.1.1.4'
H H 0.0000 0.0000 'International Tables Vol C Tables 4.2.6.8 and 6.1.1.4'
B B 0.0090 0.0039 'International Tables Vol C Tables 4.2.6.8 and 6.1.1.4'
N N 0.0311 0.0180 'International Tables Vol C Tables 4.2.6.8 and 6.1.1.4'
F F 0.0727 0.0534 'International Tables Vol C Tables 4.2.6.8 and 6.1.1.4'
Pd Pd 0.1215 3.9337 'International Tables Vol C Tables 4.2.6.8 and 6.1.1.4'

loop_
_geom_angle_atom_site_label_1
_geom_angle_atom_site_label_2
_geom_angle_atom_site_label_3
_geom_angle
_geom_angle_site_symmetry_1
_geom_angle_site_symmetry_3
_geom_angle_publ_flag
F1 B1 F3 113.3(3) . . ?
F1 B1 F4 108.9(4) . . ?
F2 B1 F1 104.6(4) . . ?
F2 B1 F3 114.4(4) . . ?
F2 B1 F4 104.1(4) . . ?
F4 B1 F3 110.9(4) . . ?
N1 Pd1 N1 180.0 . 2_657 ?
N2 Pd1 N1 86.29(10) 2_657 2_657 ?
N2 Pd1 N1 93.71(10) 2_657 . ?
N2 Pd1 N1 93.71(10) . 2_657 ?
N2 Pd1 N1 86.29(10) . . ?
N2 Pd1 N2 180.00(15) . 2_657 ?
C1 N1 Pd1 122.27(19) . . ?
C1 N1 C5 120.6(3) . . ?
C5 N1 Pd1 117.05(18) . . ?
N1 C1 H1 118.0 . . ?
N1 C1 C2 124.0(3) . . ?
C2 C1 H1 118.0 . . ?
C1 C2 C3 113.8(3) . . ?
C1 C2 C27 122.8(3) . . ?
C3 C2 C27 123.4(3) . . ?
C2 C3 H3 117.1 . . ?
C2 C3 C4 125.8(3) . . ?
C4 C3 H3 117.1 . . ?
C5 C4 C3 114.9(3) . . ?
C6 C4 C3 124.6(3) . . ?
C6 C4 C5 120.4(3) . . ?
N1 C5 C4 120.9(3) . . ?
N1 C5 H5 119.6 . . ?
C4 C5 H5 119.6 . . ?
C7 C6 C4 175.6(4) . . ?
C6 C7 C8 177.5(4) . . ?
C7 C8 C9 108.6(3) . . ?
C7 C8 C21 97.4(3) . . ?
C9 C8 C21 107.4(3) . . ?
C15 C8 C7 114.2(3) . . ?
C15 C8 C9 120.0(3) . . ?
C15 C8 C21 106.6(3) . . ?
C10 C9 C8 125.4(2) . . ?
C10 C9 C14 120.0 . . ?
C14 C9 C8 114.50(19) . . ?
C9 C10 H10 120.0 . . ?
C11 C10 C9 120.0 . . ?
C11 C10 H10 120.0 . . ?
C10 C11 H11 120.0 . . ?
C10 C11 C12 120.0 . . ?
C12 C11 H11 120.0 . . ?
C11 C12 H12 120.0 . . ?
C11 C12 C13 120.0 . . ?
C13 C12 H12 120.0 . . ?
C12 C13 H13 120.0 . . ?
C14 C13 C12 120.0 . . ?
C14 C13 H13 120.0 . . ?
C9 C14 H14 120.0 . . ?
C13 C14 C9 120.0 . . ?
C13 C14 H14 120.0 . . ?
C16 C15 C8 109.8(2) . . ?
C16 C15 C20 120.0 . . ?
C20 C15 C8 130.1(2) . . ?
C15 C16 H16 120.0 . . ?
C17 C16 C15 120.0 . . ?
C17 C16 H16 120.0 . . ?
C16 C17 H17 120.0 . . ?
C18 C17 C16 120.0 . . ?
C18 C17 H17 120.0 . . ?
C17 C18 H18 120.0 . . ?
C17 C18 C19 120.0 . . ?
C19 C18 H18 120.0 . . ?
C18 C19 H19 120.0 . . ?
C20 C19 C18 120.0 . . ?
C20 C19 H19 120.0 . . ?
C15 C20 H20 120.0 . . ?
C19 C20 C15 120.0 . . ?
C19 C20 H20 120.0 . . ?
C22 C21 C8 119.9(2) . . ?
C22 C21 C26 120.0 . . ?
C26 C21 C8 120.1(2) . . ?
C21 C22 H22 120.0 . . ?
C23 C22 C21 120.0 . . ?
C23 C22 H22 120.0 . . ?
C22 C23 H23 120.0 . . ?
C22 C23 C24 120.0 . . ?
C24 C23 H23 120.0 . . ?
C23 C24 H24 120.0 . . ?
C25 C24 C23 120.0 . . ?
C25 C24 H24 120.0 . . ?
C24 C25 H25 120.0 . . ?
C24 C25 C26 120.0 . . ?
C26 C25 H25 120.0 . . ?
C21 C26 H26 120.0 . . ?
C25 C26 C21 120.0 . . ?
C25 C26 H26 120.0 . . ?
C28 C27 C2 173.1(4) . . ?
C27 C28 C29 177.0(4) . . ?
C28 C29 C30 113.2(3) . . ?
C28 C29 C36 109.9(3) . . ?
C28 C29 C42 101.9(3) . . ?
C36 C29 C30 110.4(2) . . ?
C42 C29 C30 103.9(3) . . ?
C42 C29 C36 117.2(3) . . ?
C31 C30 C29 112.11(18) . . ?
C31 C30 C35 120.0 . . ?
C35 C30 C29 127.84(19) . . ?
C30 C31 H31 120.0 . . ?
C30 C31 C32 120.0 . . ?
C32 C31 H31 120.0 . . ?
C31 C32 H32 120.0 . . ?
C33 C32 C31 120.0 . . ?
C33 C32 H32 120.0 . . ?
C32 C33 H33 120.0 . . ?
C34 C33 C32 120.0 . . ?
C34 C33 H33 120.0 . . ?
C33 C34 H34 120.0 . . ?
C33 C34 C35 120.0 . . ?
C35 C34 H34 120.0 . . ?
C30 C35 H35 120.0 . . ?
C34 C35 C30 120.0 . . ?
C34 C35 H35 120.0 . . ?
C37 C36 C29 118.87(19) . . ?
C37 C36 C41 120.0 . . ?
C41 C36 C29 121.13(19) . . ?
C36 C37 H37 120.0 . . ?
C38 C37 C36 120.0 . . ?
C38 C37 H37 120.0 . . ?
C37 C38 H38 120.0 . . ?
C39 C38 C37 120.0 . . ?
C39 C38 H38 120.0 . . ?
C38 C39 H39 120.0 . . ?
C38 C39 C40 120.0 . . ?
C40 C39 H39 120.0 . . ?
C39 C40 H40 120.0 . . ?
C41 C40 C39 120.0 . . ?
C41 C40 H40 120.0 . . ?
C36 C41 H41 120.0 . . ?
C40 C41 C36 120.0 . . ?
C40 C41 H41 120.0 . . ?
C43 C42 C29 113.32(16) . . ?
C43 C42 C47 120.0 . . ?
C47 C42 C29 126.51(17) . . ?
C42 C43 H43 120.0 . . ?
C44 C43 C42 120.0 . . ?
C44 C43 H43 120.0 . . ?
C43 C44 H44 120.0 . . ?
C43 C44 C45 120.0 . . ?
C45 C44 H44 120.0 . . ?
C44 C45 H45 120.0 . . ?
C46 C45 C44 120.0 . . ?
C46 C45 H45 120.0 . . ?
C45 C46 H46 120.0 . . ?
C45 C46 C47 120.0 . . ?
C47 C46 H46 120.0 . . ?
C42 C47 H47 120.0 . . ?
C46 C47 C42 120.0 . . ?
C46 C47 H47 120.0 . . ?
C48 N2 Pd1 115.7(2) . . ?
C48 N2 C52 124.9(3) . . ?
C52 N2 Pd1 119.35(18) . . ?
N2 C48 H48 121.5 . . ?
N2 C48 C49 116.9(3) . . ?
C49 C48 H48 121.5 . . ?
C48 C49 C50 117.4(3) . . ?
C74 C49 C48 116.6(3) . . ?
C74 C49 C50 126.0(3) . . ?
C49 C50 H50 115.4 . . ?
C51 C50 C49 129.1(3) . . ?
C51 C50 H50 115.4 . . ?
C52 C51 C50 104.3(3) . . ?
C53 C51 C50 131.7(3) . . ?
C53 C51 C52 124.0(3) . . ?
N2 C52 C51 127.2(3) . . ?
N2 C52 H52 116.4 . . ?
C51 C52 H52 116.4 . . ?
C54 C53 C51 171.9(4) . . ?
C53 C54 C55 177.4(4) . . ?
C54 C55 C56 111.5(3) . . ?
C54 C55 C62 116.9(3) . . ?
C56 C55 C62 108.5(2) . . ?
C68 C55 C54 110.9(3) . . ?
C68 C55 C56 104.4(3) . . ?
C68 C55 C62 103.6(3) . . ?
C57 C56 C55 115.09(19) . . ?
C57 C56 C61 120.0 . . ?
C61 C56 C55 124.86(19) . . ?
C56 C57 H57 120.0 . . ?
C56 C57 C58 120.0 . . ?
C58 C57 H57 120.0 . . ?
C57 C58 H58 120.0 . . ?
C59 C58 C57 120.0 . . ?
C59 C58 H58 120.0 . . ?
C58 C59 H59 120.0 . . ?
C58 C59 C60 120.0 . . ?
C60 C59 H59 120.0 . . ?
C59 C60 H60 120.0 . . ?
C61 C60 C59 120.0 . . ?
C61 C60 H60 120.0 . . ?
C56 C61 H61 120.0 . . ?
C60 C61 C56 120.0 . . ?
C60 C61 H61 120.0 . . ?
C63 C62 C55 127.26(18) . . ?
C63 C62 C67 120.0 . . ?
C67 C62 C55 112.70(18) . . ?
C62 C63 H63 120.0 . . ?
C62 C63 C64 120.0 . . ?
C64 C63 H63 120.0 . . ?
C63 C64 H64 120.0 . . ?
C63 C64 C65 120.0 . . ?
C65 C64 H64 120.0 . . ?
C64 C65 H65 120.0 . . ?
C66 C65 C64 120.0 . . ?
C66 C65 H65 120.0 . . ?
C65 C66 H66 120.0 . . ?
C67 C66 C65 120.0 . . ?
C67 C66 H66 120.0 . . ?
C62 C67 H67 120.0 . . ?
C66 C67 C62 120.0 . . ?
C66 C67 H67 120.0 . . ?
C69 C68 C55 125.1(2) . . ?
C69 C68 C73 120.0 . . ?
C73 C68 C55 114.2(2) . . ?
C68 C69 H69 120.0 . . ?
C68 C69 C70 120.0 . . ?
C70 C69 H69 120.0 . . ?
C69 C70 H70 120.0 . . ?
C69 C70 C71 120.0 . . ?
C71 C70 H70 120.0 . . ?
C70 C71 H71 120.0 . . ?
C72 C71 C70 120.0 . . ?
C72 C71 H71 120.0 . . ?
C71 C72 H72 120.0 . . ?
C71 C72 C73 120.0 . . ?
C73 C72 H72 120.0 . . ?
C68 C73 H73 120.0 . . ?
C72 C73 C68 120.0 . . ?
C72 C73 H73 120.0 . . ?
C75 C74 C49 176.7(4) . . ?
C74 C75 C76 176.3(5) . . ?
C75 C76 C77 100.4(3) . . ?
C83 C76 C75 98.8(3) . . ?
C83 C76 C77 109.8(3) . . ?
C89 C76 C75 117.7(3) . . ?
C89 C76 C77 112.4(3) . . ?
C89 C76 C83 115.9(3) . . ?
C78 C77 C76 122.5(2) . . ?
C78 C77 C82 120.0 . . ?
C82 C77 C76 116.6(2) . . ?
C77 C78 H78 120.0 . . ?
C77 C78 C79 120.0 . . ?
C79 C78 H78 120.0 . . ?
C78 C79 H79 120.0 . . ?
C80 C79 C78 120.0 . . ?
C80 C79 H79 120.0 . . ?
C79 C80 H80 120.0 . . ?
C79 C80 C81 120.0 . . ?
C81 C80 H80 120.0 . . ?
C80 C81 H81 120.0 . . ?
C82 C81 C80 120.0 . . ?
C82 C81 H81 120.0 . . ?
C77 C82 H82 120.0 . . ?
C81 C82 C77 120.0 . . ?
C81 C82 H82 120.0 . . ?
C84 C83 C76 122.1(2) . . ?
C84 C83 C88 120.0 . . ?
C88 C83 C76 118.0(2) . . ?
C83 C84 H84 120.0 . . ?
C85 C84 C83 120.0 . . ?
C85 C84 H84 120.0 . . ?
C84 C85 H85 120.0 . . ?
C86 C85 C84 120.0 . . ?
C86 C85 H85 120.0 . . ?
C85 C86 H86 120.0 . . ?
C85 C86 C87 120.0 . . ?
C87 C86 H86 120.0 . . ?
C86 C87 H87 120.0 . . ?
C88 C87 C86 120.0 . . ?
C88 C87 H87 120.0 . . ?
C83 C88 H88 120.0 . . ?
C87 C88 C83 120.0 . . ?
C87 C88 H88 120.0 . . ?
C90 C89 C76 122.1(2) . . ?
C90 C89 C94 120.0 . . ?
C94 C89 C76 117.8(2) . . ?
C89 C90 H90 120.0 . . ?
C91 C90 C89 120.0 . . ?
C91 C90 H90 120.0 . . ?
C90 C91 H91 120.0 . . ?
C90 C91 C92 120.0 . . ?
C92 C91 H91 120.0 . . ?
C91 C92 H92 120.0 . . ?
C93 C92 C91 120.0 . . ?
C93 C92 H92 120.0 . . ?
C92 C93 H93 120.0 . . ?
C94 C93 C92 120.0 . . ?
C94 C93 H93 120.0 . . ?
C89 C94 H94 120.0 . . ?
C93 C94 C89 120.0 . . ?
C93 C94 H94 120.0 . . ?

loop_
_geom_bond_atom_site_label_1
_geom_bond_atom_site_label_2
_geom_bond_distance
_geom_bond_site_symmetry_2
_geom_bond_publ_flag
B1 F1 1.343(5) . ?
B1 F2 1.342(5) . ?
B1 F3 1.448(5) . ?
B1 F4 1.400(6) . ?
Pd1 N1 2.026(3) . ?
Pd1 N1 2.026(3) 2_657 ?
Pd1 N2 1.989(3) . ?
Pd1 N2 1.989(3) 2_657 ?
N1 C1 1.344(4) . ?
N1 C5 1.388(4) . ?
C1 H1 0.9500 . ?
C1 C2 1.386(4) . ?
C2 C3 1.397(5) . ?
C2 C27 1.397(5) . ?
C3 H3 0.9500 . ?
C3 C4 1.419(5) . ?
C4 C5 1.392(4) . ?
C4 C6 1.368(5) . ?
C5 H5 0.9500 . ?
C6 C7 1.248(5) . ?
C7 C8 1.538(5) . ?
C8 C9 1.539(4) . ?
C8 C15 1.526(4) . ?
C8 C21 1.545(4) . ?
C9 C10 1.3900 . ?
C9 C14 1.3900 . ?
C10 H10 0.9500 . ?
C10 C11 1.3900 . ?
C11 H11 0.9500 . ?
C11 C12 1.3900 . ?
C12 H12 0.9500 . ?
C12 C13 1.3900 . ?
C13 H13 0.9500 . ?
C13 C14 1.3900 . ?
C14 H14 0.9500 . ?
C15 C16 1.3900 . ?
C15 C20 1.3900 . ?
C16 H16 0.9500 . ?
C16 C17 1.3900 . ?
C17 H17 0.9500 . ?
C17 C18 1.3900 . ?
C18 H18 0.9500 . ?
C18 C19 1.3900 . ?
C19 H19 0.9500 . ?
C19 C20 1.3900 . ?
C20 H20 0.9500 . ?
C21 C22 1.3900 . ?
C21 C26 1.3900 . ?
C22 H22 0.9500 . ?
C22 C23 1.3900 . ?
C23 H23 0.9500 . ?
C23 C24 1.3900 . ?
C24 H24 0.9500 . ?
C24 C25 1.3900 . ?
C25 H25 0.9500 . ?
C25 C26 1.3900 . ?
C26 H26 0.9500 . ?
C27 C28 1.256(4) . ?
C28 C29 1.5304(10) . ?
C29 C30 1.548(4) . ?
C29 C36 1.547(4) . ?
C29 C42 1.546(4) . ?
C30 C31 1.3900 . ?
C30 C35 1.3900 . ?
C31 H31 0.9500 . ?
C31 C32 1.3900 . ?
C32 H32 0.9500 . ?
C32 C33 1.3900 . ?
C33 H33 0.9500 . ?
C33 C34 1.3900 . ?
C34 H34 0.9500 . ?
C34 C35 1.3900 . ?
C35 H35 0.9500 . ?
C36 C37 1.3900 . ?
C36 C41 1.3900 . ?
C37 H37 0.9500 . ?
C37 C38 1.3900 . ?
C38 H38 0.9500 . ?
C38 C39 1.3900 . ?
C39 H39 0.9500 . ?
C39 C40 1.3900 . ?
C40 H40 0.9500 . ?
C40 C41 1.3900 . ?
C41 H41 0.9500 . ?
C42 C43 1.3900 . ?
C42 C47 1.3900 . ?
C43 H43 0.9500 . ?
C43 C44 1.3900 . ?
C44 H44 0.9500 . ?
C44 C45 1.3900 . ?
C45 H45 0.9500 . ?
C45 C46 1.3900 . ?
C46 H46 0.9500 . ?
C46 C47 1.3900 . ?
C47 H47 0.9500 . ?
N2 C48 1.330(4) . ?
N2 C52 1.400(4) . ?
C48 H48 0.9500 . ?
C48 C49 1.370(4) . ?
C49 C50 1.482(5) . ?
C49 C74 1.366(5) . ?
C50 H50 0.9500 . ?
C50 C51 1.449(5) . ?
C51 C52 1.438(4) . ?
C51 C53 1.388(5) . ?
C52 H52 0.9500 . ?
C53 C54 1.231(5) . ?
C54 C55 1.517(5) . ?
C55 C56 1.554(5) . ?
C55 C62 1.613(4) . ?
C55 C68 1.466(4) . ?
C56 C57 1.3900 . ?
C56 C61 1.3900 . ?
C57 H57 0.9500 . ?
C57 C58 1.3900 . ?
C58 H58 0.9500 . ?
C58 C59 1.3900 . ?
C59 H59 0.9500 . ?
C59 C60 1.3900 . ?
C60 H60 0.9500 . ?
C60 C61 1.3900 . ?
C61 H61 0.9500 . ?
C62 C63 1.3900 . ?
C62 C67 1.3900 . ?
C63 H63 0.9500 . ?
C63 C64 1.3900 . ?
C64 H64 0.9500 . ?
C64 C65 1.3900 . ?
C65 H65 0.9500 . ?
C65 C66 1.3900 . ?
C66 H66 0.9500 . ?
C66 C67 1.3900 . ?
C67 H67 0.9500 . ?
C68 C69 1.3900 . ?
C68 C73 1.3900 . ?
C69 H69 0.9500 . ?
C69 C70 1.3900 . ?
C70 H70 0.9500 . ?
C70 C71 1.3900 . ?
C71 H71 0.9500 . ?
C71 C72 1.3900 . ?
C72 H72 0.9500 . ?
C72 C73 1.3900 . ?
C73 H73 0.9500 . ?
C74 C75 1.219(5) . ?
C75 C76 1.536(5) . ?
C76 C77 1.551(5) . ?
C76 C83 1.533(5) . ?
C76 C89 1.510(5) . ?
C77 C78 1.3900 . ?
C77 C82 1.3900 . ?
C78 H78 0.9500 . ?
C78 C79 1.3900 . ?
C79 H79 0.9500 . ?
C79 C80 1.3900 . ?
C80 H80 0.9500 . ?
C80 C81 1.3900 . ?
C81 H81 0.9500 . ?
C81 C82 1.3900 . ?
C82 H82 0.9500 . ?
C83 C84 1.3900 . ?
C83 C88 1.3900 . ?
C84 H84 0.9500 . ?
C84 C85 1.3900 . ?
C85 H85 0.9500 . ?
C85 C86 1.3900 . ?
C86 H86 0.9500 . ?
C86 C87 1.3900 . ?
C87 H87 0.9500 . ?
C87 C88 1.3900 . ?
C88 H88 0.9500 . ?
C89 C90 1.3900 . ?
C89 C94 1.3900 . ?
C90 H90 0.9500 . ?
C90 C91 1.3900 . ?
C91 H91 0.9500 . ?
C91 C92 1.3900 . ?
C92 H92 0.9500 . ?
C92 C93 1.3900 . ?
C93 H93 0.9500 . ?
C93 C94 1.3900 . ?
C94 H94 0.9500 . ?

loop_
_geom_torsion_atom_site_label_1
_geom_torsion_atom_site_label_2
_geom_torsion_atom_site_label_3
_geom_torsion_atom_site_label_4
_geom_torsion
_geom_torsion_site_symmetry_1
_geom_torsion_site_symmetry_2
_geom_torsion_site_symmetry_3
_geom_torsion_site_symmetry_4
_geom_torsion_publ_flag
Pd1 N1 C1 C2 -178.3(2) . . . . ?
Pd1 N1 C5 C4 177.4(2) . . . . ?
Pd1 N2 C48 C49 180.0(2) . . . . ?
Pd1 N2 C52 C51 178.8(3) . . . . ?
N1 C1 C2 C3 0.1(4) . . . . ?
N1 C1 C2 C27 -177.3(3) . . . . ?
C1 N1 C5 C4 -0.9(4) . . . . ?
C1 C2 C3 C4 0.8(5) . . . . ?
C2 C3 C4 C5 -1.7(5) . . . . ?
C2 C3 C4 C6 175.9(3) . . . . ?
C3 C4 C5 N1 1.7(4) . . . . ?
C5 N1 C1 C2 -0.1(4) . . . . ?
C6 C4 C5 N1 -176.0(3) . . . . ?
C7 C8 C9 C10 -7.1(4) . . . . ?
C7 C8 C9 C14 170.4(2) . . . . ?
C7 C8 C15 C16 -60.6(3) . . . . ?
C7 C8 C15 C20 122.7(3) . . . . ?
C7 C8 C21 C22 127.7(2) . . . . ?
C7 C8 C21 C26 -52.7(3) . . . . ?
C8 C9 C10 C11 177.3(3) . . . . ?
C8 C9 C14 C13 -177.6(3) . . . . ?
C8 C15 C16 C17 -177.1(2) . . . . ?
C8 C15 C20 C19 176.4(3) . . . . ?
C8 C21 C22 C23 179.6(3) . . . . ?
C8 C21 C26 C25 -179.6(3) . . . . ?
C9 C8 C15 C16 70.9(3) . . . . ?
C9 C8 C15 C20 -105.8(3) . . . . ?
C9 C8 C21 C22 15.5(3) . . . . ?
C9 C8 C21 C26 -164.90(18) . . . . ?
C9 C10 C11 C12 0.0 . . . . ?
C10 C9 C14 C13 0.0 . . . . ?
C10 C11 C12 C13 0.0 . . . . ?
C11 C12 C13 C14 0.0 . . . . ?
C12 C13 C14 C9 0.0 . . . . ?
C14 C9 C10 C11 0.0 . . . . ?
C15 C8 C9 C10 -141.0(3) . . . . ?
C15 C8 C9 C14 36.5(4) . . . . ?
C15 C8 C21 C22 -114.3(2) . . . . ?
C15 C8 C21 C26 65.3(3) . . . . ?
C15 C16 C17 C18 0.0 . . . . ?
C16 C15 C20 C19 0.0 . . . . ?
C16 C17 C18 C19 0.0 . . . . ?
C17 C18 C19 C20 0.0 . . . . ?
C18 C19 C20 C15 0.0 . . . . ?
C20 C15 C16 C17 0.0 . . . . ?
C21 C8 C9 C10 97.3(3) . . . . ?
C21 C8 C9 C14 -85.2(3) . . . . ?
C21 C8 C15 C16 -166.99(19) . . . . ?
C21 C8 C15 C20 16.3(4) . . . . ?
C21 C22 C23 C24 0.0 . . . . ?
C22 C21 C26 C25 0.0 . . . . ?
C22 C23 C24 C25 0.0 . . . . ?
C23 C24 C25 C26 0.0 . . . . ?
C24 C25 C26 C21 0.0 . . . . ?
C26 C21 C22 C23 0.0 . . . . ?
C27 C2 C3 C4 178.2(3) . . . . ?
C28 C29 C30 C31 45.8(3) . . . . ?
C28 C29 C30 C35 -131.6(3) . . . . ?
C28 C29 C36 C37 28.5(4) . . . . ?
C28 C29 C36 C41 -151.4(2) . . . . ?
C28 C29 C42 C43 -170.5(2) . . . . ?
C28 C29 C42 C47 14.3(4) . . . . ?
C29 C30 C31 C32 -177.6(2) . . . . ?
C29 C30 C35 C34 177.2(3) . . . . ?
C29 C36 C37 C38 -179.9(3) . . . . ?
C29 C36 C41 C40 179.9(3) . . . . ?
C29 C42 C43 C44 -175.5(3) . . . . ?
C29 C42 C47 C46 174.8(3) . . . . ?
C30 C29 C36 C37 154.15(19) . . . . ?
C30 C29 C36 C41 -25.8(3) . . . . ?
C30 C29 C42 C43 71.6(2) . . . . ?
C30 C29 C42 C47 -103.5(2) . . . . ?
C30 C31 C32 C33 0.0 . . . . ?
C31 C30 C35 C34 0.0 . . . . ?
C31 C32 C33 C34 0.0 . . . . ?
C32 C33 C34 C35 0.0 . . . . ?
C33 C34 C35 C30 0.0 . . . . ?
C35 C30 C31 C32 0.0 . . . . ?
C36 C29 C30 C31 -77.9(2) . . . . ?
C36 C29 C30 C35 104.7(3) . . . . ?
C36 C29 C42 C43 -50.5(3) . . . . ?
C36 C29 C42 C47 134.3(2) . . . . ?
C36 C37 C38 C39 0.0 . . . . ?
C37 C36 C41 C40 0.0 . . . . ?
C37 C38 C39 C40 0.0 . . . . ?
C38 C39 C40 C41 0.0 . . . . ?
C39 C40 C41 C36 0.0 . . . . ?
C41 C36 C37 C38 0.0 . . . . ?
C42 C29 C30 C31 155.59(16) . . . . ?
C42 C29 C30 C35 -21.8(3) . . . . ?
C42 C29 C36 C37 -87.1(3) . . . . ?
C42 C29 C36 C41 92.9(3) . . . . ?
C42 C43 C44 C45 0.0 . . . . ?
C43 C42 C47 C46 0.0 . . . . ?
C43 C44 C45 C46 0.0 . . . . ?
C44 C45 C46 C47 0.0 . . . . ?
C45 C46 C47 C42 0.0 . . . . ?
C47 C42 C43 C44 0.0 . . . . ?
N2 C48 C49 C50 0.1(5) . . . . ?
N2 C48 C49 C74 -179.3(3) . . . . ?
C48 N2 C52 C51 0.6(5) . . . . ?
C48 C49 C50 C51 3.3(6) . . . . ?
C49 C50 C51 C52 -4.0(5) . . . . ?
C49 C50 C51 C53 175.2(4) . . . . ?
C50 C51 C52 N2 2.1(4) . . . . ?
C52 N2 C48 C49 -1.8(5) . . . . ?
C53 C51 C52 N2 -177.2(3) . . . . ?
C54 C55 C56 C57 -43.6(3) . . . . ?
C54 C55 C56 C61 133.7(2) . . . . ?
C54 C55 C62 C63 144.2(3) . . . . ?
C54 C55 C62 C67 -38.2(4) . . . . ?
C54 C55 C68 C69 145.6(3) . . . . ?
C54 C55 C68 C73 -43.9(4) . . . . ?
C55 C56 C57 C58 177.5(3) . . . . ?
C55 C56 C61 C60 -177.2(3) . . . . ?
C55 C62 C63 C64 177.4(3) . . . . ?
C55 C62 C67 C66 -177.7(3) . . . . ?
C55 C68 C69 C70 170.0(3) . . . . ?
C55 C68 C73 C72 -171.0(3) . . . . ?
C56 C55 C62 C63 -88.7(3) . . . . ?
C56 C55 C62 C67 88.9(3) . . . . ?
C56 C55 C68 C69 25.5(4) . . . . ?
C56 C55 C68 C73 -164.0(2) . . . . ?
C56 C57 C58 C59 0.0 . . . . ?
C57 C56 C61 C60 0.0 . . . . ?
C57 C58 C59 C60 0.0 . . . . ?
C58 C59 C60 C61 0.0 . . . . ?
C59 C60 C61 C56 0.0 . . . . ?
C61 C56 C57 C58 0.0 . . . . ?
C62 C55 C56 C57 -173.75(18) . . . . ?
C62 C55 C56 C61 3.6(3) . . . . ?
C62 C55 C68 C69 -88.1(3) . . . . ?
C62 C55 C68 C73 82.4(3) . . . . ?
C62 C63 C64 C65 0.0 . . . . ?
C63 C62 C67 C66 0.0 . . . . ?
C63 C64 C65 C66 0.0 . . . . ?
C64 C65 C66 C67 0.0 . . . . ?
C65 C66 C67 C62 0.0 . . . . ?
C67 C62 C63 C64 0.0 . . . . ?
C68 C55 C56 C57 76.2(3) . . . . ?
C68 C55 C56 C61 -106.5(3) . . . . ?
C68 C55 C62 C63 21.9(4) . . . . ?
C68 C55 C62 C67 -160.6(2) . . . . ?
C68 C69 C70 C71 0.0 . . . . ?
C69 C68 C73 C72 0.0 . . . . ?
C69 C70 C71 C72 0.0 . . . . ?
C70 C71 C72 C73 0.0 . . . . ?
C71 C72 C73 C68 0.0 . . . . ?
C73 C68 C69 C70 0.0 . . . . ?
C74 C49 C50 C51 -177.4(4) . . . . ?
C75 C76 C77 C78 53.3(4) . . . . ?
C75 C76 C77 C82 -137.2(3) . . . . ?
C75 C76 C83 C84 46.5(3) . . . . ?
C75 C76 C83 C88 -133.6(3) . . . . ?
C75 C76 C89 C90 -147.1(3) . . . . ?
C75 C76 C89 C94 36.8(5) . . . . ?
C76 C77 C78 C79 169.1(3) . . . . ?
C76 C77 C82 C81 -169.7(3) . . . . ?
C76 C83 C84 C85 180.0(3) . . . . ?
C76 C83 C88 C87 -180.0(3) . . . . ?
C76 C89 C90 C91 -175.9(3) . . . . ?
C76 C89 C94 C93 176.1(3) . . . . ?
C77 C76 C83 C84 -58.0(3) . . . . ?
C77 C76 C83 C88 121.9(3) . . . . ?
C77 C76 C89 C90 -31.1(4) . . . . ?
C77 C76 C89 C94 152.9(2) . . . . ?
C77 C78 C79 C80 0.0 . . . . ?
C78 C77 C82 C81 0.0 . . . . ?
C78 C79 C80 C81 0.0 . . . . ?
C79 C80 C81 C82 0.0 . . . . ?
C80 C81 C82 C77 0.0 . . . . ?
C82 C77 C78 C79 0.0 . . . . ?
C83 C76 C77 C78 156.7(2) . . . . ?
C83 C76 C77 C82 -33.9(3) . . . . ?
C83 C76 C89 C90 96.3(3) . . . . ?
C83 C76 C89 C94 -79.7(3) . . . . ?
C83 C84 C85 C86 0.0 . . . . ?
C84 C83 C88 C87 0.0 . . . . ?
C84 C85 C86 C87 0.0 . . . . ?
C85 C86 C87 C88 0.0 . . . . ?
C86 C87 C88 C83 0.0 . . . . ?
C88 C83 C84 C85 0.0 . . . . ?
C89 C76 C77 C78 -72.7(3) . . . . ?
C89 C76 C77 C82 96.7(3) . . . . ?
C89 C76 C83 C84 173.3(2) . . . . ?
C89 C76 C83 C88 -6.8(4) . . . . ?
C89 C90 C91 C92 0.0 . . . . ?
C90 C89 C94 C93 0.0 . . . . ?
C90 C91 C92 C93 0.0 . . . . ?
C91 C92 C93 C94 0.0 . . . . ?
C92 C93 C94 C89 0.0 . . . . ?
C94 C89 C90 C91 0.0 . . . . ?

loop_
_platon_squeeze_void_nr
_platon_squeeze_void_average_x
_platon_squeeze_void_average_y
_platon_squeeze_void_average_z
_platon_squeeze_void_volume
_platon_squeeze_void_count_electrons
1 -0.001 -0.001 -0.001 438.3 89.6
